data_1517704
loop_
_publ_author_name
'Hong-Lin Zhu'
'Jin-Li Qi'
'Jian-Li Lin'
'Wei Xu'
'Jiang Wu'
'Yue-Qing Zheng'

_publ_section_title
;
 Novel topological supramolecular architectures based on partially
 protonated butane-1,2,3,4-tetracarboxylato complexes: Synthesis,
 structures and magnetic properties
;
_journal_name_full
;
Inorganica Chimica Acta
;
_journal_page_first 49
_journal_page_last 57
_journal_volume 404
_journal_year 2013
_chemical_formula_moiety 'C28 H26 Cu N4 O9'
_chemical_formula_sum 'C28 H26 Cu N4 O9'
_chemical_formula_weight 626.07
_space_group_IT_number 2
_symmetry_cell_setting triclinic
_symmetry_space_group_name_Hall '-P 1'
_symmetry_space_group_name_H-M 'P -1'
_atom_sites_solution_hydrogens geom
_atom_sites_solution_primary direct
_atom_sites_solution_secondary difmap
_cell_angle_alpha 63.59(3)
_cell_angle_beta 88.30(3)
_cell_angle_gamma 71.96(3)
_cell_formula_units_Z 2
_cell_length_a 10.883(2)
_cell_length_b 11.419(2)
_cell_length_c 12.549(3)
_cell_measurement_reflns_used 11100
_cell_measurement_temperature 293(2)
_cell_measurement_theta_max 27.46
_cell_measurement_theta_min 3.17
_cell_volume 1317.3(7)
_computing_cell_refinement RAPID-AUTO
_computing_data_collection 'RAPID-AUTO (Rigaku, 1998)'
_computing_data_reduction 'CrystalStructure (Rigaku/MSC, 2004)'
_computing_molecular_graphics 'SHELXTL (Bruker, 1997)'
_computing_publication_material SHELXL-97
_computing_structure_refinement 'SHELXL-97 (Sheldrick, 2008)'
_computing_structure_solution 'SHELXS-97 (Sheldrick, 2008)'
_diffrn_ambient_temperature 293(2)
_diffrn_detector_area_resol_mean 0
_diffrn_measured_fraction_theta_full 0.990
_diffrn_measured_fraction_theta_max 0.990
_diffrn_measurement_device_type 'Rigaku R-AXIS RAPID'
_diffrn_measurement_method '\w scan'
_diffrn_radiation_monochromator graphite
_diffrn_radiation_source 'fine-focus sealed tube'
_diffrn_radiation_type MoK\a
_diffrn_radiation_wavelength 0.71073
_diffrn_reflns_av_R_equivalents 0.0177
_diffrn_reflns_av_sigmaI/netI 0.0229
_diffrn_reflns_limit_h_max 14
_diffrn_reflns_limit_h_min -14
_diffrn_reflns_limit_k_max 14
_diffrn_reflns_limit_k_min -14
_diffrn_reflns_limit_l_max 16
_diffrn_reflns_limit_l_min -15
_diffrn_reflns_number 13005
_diffrn_reflns_theta_full 27.46
_diffrn_reflns_theta_max 27.46
_diffrn_reflns_theta_min 3.17
_diffrn_standards_decay_% 0
_diffrn_standards_interval_time 0
_diffrn_standards_number 0
_exptl_absorpt_coefficient_mu 0.894
_exptl_absorpt_correction_T_max 0.914
_exptl_absorpt_correction_T_min 0.913
_exptl_absorpt_correction_type multi-scan
_exptl_absorpt_process_details 'ABSCOR (Higashi, 1995)'
_exptl_crystal_colour blue
_exptl_crystal_density_diffrn 1.578
_exptl_crystal_density_method 'not measured'
_exptl_crystal_description block
_exptl_crystal_F_000 646
_exptl_crystal_size_max 0.10
_exptl_crystal_size_mid 0.10
_exptl_crystal_size_min 0.10
_refine_diff_density_max 0.501
_refine_diff_density_min -0.282
_refine_diff_density_rms 0.076
_refine_ls_extinction_method none
_refine_ls_goodness_of_fit_ref 1.068
_refine_ls_hydrogen_treatment constr
_refine_ls_matrix_type full
_refine_ls_number_parameters 381
_refine_ls_number_reflns 5964
_refine_ls_number_restraints 0
_refine_ls_restrained_S_all 1.068
_refine_ls_R_factor_all 0.0400
_refine_ls_R_factor_gt 0.0325
_refine_ls_shift/su_max 0.131
_refine_ls_shift/su_mean 0.003
_refine_ls_structure_factor_coef Fsqd
_refine_ls_weighting_details 'calc w=1/[\s^2^(Fo^2^)+(0.0627P)^2^+0.4342P] where P=(Fo^2^+2Fc^2^)/3'
_refine_ls_weighting_scheme calc
_refine_ls_wR_factor_gt 0.0903
_refine_ls_wR_factor_ref 0.1027
_reflns_number_gt 5149
_reflns_number_total 5964
_reflns_threshold_expression >2sigma(I)
_cod_data_source_file ICA-2013-404-49-57-3.cif
_cod_data_source_block shx97
_cod_original_cell_volume 1317.4(5)
_cod_database_code 1517704

loop_
_symmetry_equiv_pos_as_xyz
'x, y, z'
'-x, -y, -z'

loop_
_atom_site_label
_atom_site_type_symbol
_atom_site_fract_x
_atom_site_fract_y
_atom_site_fract_z
_atom_site_U_iso_or_equiv
_atom_site_adp_type
_atom_site_occupancy
_atom_site_symmetry_multiplicity
_atom_site_calc_flag
_atom_site_refinement_flags
Cu Cu 0.77531(2) 0.77308(2) 0.722781(19) 0.02663(9) Uani 1 1 d .
O1 O 0.73687(13) 0.87647(14) 1.08667(12) 0.0330(3) Uani 1 1 d .
O2 O 0.58205(13) 1.04200(15) 0.93892(12) 0.0349(3) Uani 1 1 d .
C1 C 0.70163(17) 0.97858(18) 0.98664(15) 0.0237(3) Uani 1 1 d .
C2 C 0.79906(17) 1.04236(19) 0.91663(15) 0.0241(3) Uani 1 1 d .
H2A H 0.8841 0.9711 0.9412 0.029 Uiso 1 1 calc R
H2B H 0.8041 1.1126 0.9382 0.029 Uiso 1 1 calc R
C3 C 0.76962(16) 1.10860(17) 0.77970(15) 0.0212(3) Uani 1 1 d .
H3A H 0.6761 1.1609 0.7607 0.025 Uiso 1 1 calc R
C4 C 0.79079(17) 1.00140(18) 0.73264(15) 0.0251(4) Uani 1 1 d .
O3 O 0.79132(13) 0.88119(13) 0.80833(12) 0.0299(3) Uani 1 1 d .
O4 O 0.79768(17) 1.03701(15) 0.62462(12) 0.0413(4) Uani 1 1 d .
C5 C 0.83832(17) 1.21594(17) 0.71390(15) 0.0233(3) Uani 1 1 d .
H5A H 0.8332 1.2349 0.6296 0.028 Uiso 1 1 calc R
C6 C 0.98205(17) 1.15199(18) 0.76445(16) 0.0267(4) Uani 1 1 d .
O5 O 1.04879(15) 1.03977(17) 0.77703(19) 0.0507(4) Uani 1 1 d .
O6 O 1.02618(14) 1.22810(16) 0.79668(14) 0.0400(4) Uani 1 1 d .
H6A H 1.0978 1.1940 0.8328 0.048 Uiso 1 1 d .
C7 C 0.77077(18) 1.35366(18) 0.71676(18) 0.0305(4) Uani 1 1 d .
H7A H 0.7703 1.3367 0.7996 0.037 Uiso 1 1 calc R
H7B H 0.8208 1.4152 0.6787 0.037 Uiso 1 1 calc R
C8 C 0.6308(2) 1.42578(19) 0.65396(19) 0.0348(4) Uani 1 1 d .
O7 O 0.54609(18) 1.4808(2) 0.69974(17) 0.0643(6) Uani 1 1 d .
O8 O 0.61224(15) 1.42805(17) 0.55315(15) 0.0463(4) Uani 1 1 d .
N1 N 0.81021(17) 0.56536(16) 0.86470(15) 0.0311(3) Uani 1 1 d .
N2 N 0.96542(16) 0.69010(17) 0.72684(15) 0.0306(3) Uani 1 1 d .
C9 C 0.7275(2) 0.5119(2) 0.9341(2) 0.0402(5) Uani 1 1 d .
H9A H 0.6408 0.5673 0.9210 0.048 Uiso 1 1 calc R
C10 C 0.7653(3) 0.3768(2) 1.0253(2) 0.0467(6) Uani 1 1 d .
H10A H 0.7049 0.3414 1.0715 0.056 Uiso 1 1 calc R
C11 C 0.8941(3) 0.2965(2) 1.0457(2) 0.0465(6) Uani 1 1 d .
H11A H 0.9223 0.2061 1.1072 0.056 Uiso 1 1 calc R
C12 C 0.9809(2) 0.3504(2) 0.97492(18) 0.0389(5) Uani 1 1 d .
H12A H 1.0683 0.2973 0.9880 0.047 Uiso 1 1 calc R
C13 C 0.93593(19) 0.48592(19) 0.88338(17) 0.0296(4) Uani 1 1 d .
C14 C 1.02065(19) 0.5529(2) 0.80131(18) 0.0310(4) Uani 1 1 d .
C15 C 1.1493(2) 0.4838(2) 0.7960(2) 0.0438(5) Uani 1 1 d .
H15A H 1.1880 0.3900 0.8478 0.053 Uiso 1 1 calc R
C16 C 1.2187(2) 0.5557(3) 0.7131(3) 0.0518(6) Uani 1 1 d .
H16A H 1.3042 0.5102 0.7083 0.062 Uiso 1 1 calc R
C17 C 1.1611(2) 0.6949(3) 0.6375(2) 0.0483(6) Uani 1 1 d .
H17A H 1.2064 0.7443 0.5805 0.058 Uiso 1 1 calc R
C18 C 1.0351(2) 0.7592(2) 0.6483(2) 0.0405(5) Uani 1 1 d .
H18A H 0.9968 0.8538 0.5994 0.049 Uiso 1 1 calc R
N3 N 0.58303(16) 0.83972(16) 0.70942(14) 0.0286(3) Uani 1 1 d .
N4 N 0.73012(16) 0.75436(16) 0.57207(14) 0.0290(3) Uani 1 1 d .
C19 C 0.5146(2) 0.8794(2) 0.7855(2) 0.0378(5) Uani 1 1 d .
H19A H 0.5592 0.8804 0.8470 0.045 Uiso 1 1 calc R
C20 C 0.3807(2) 0.9186(3) 0.7756(2) 0.0429(5) Uani 1 1 d .
H20A H 0.3357 0.9445 0.8301 0.051 Uiso 1 1 calc R
C21 C 0.3148(2) 0.9187(2) 0.6839(2) 0.0414(5) Uani 1 1 d .
H21A H 0.2243 0.9456 0.6752 0.050 Uiso 1 1 calc R
C22 C 0.3838(2) 0.8787(2) 0.60479(19) 0.0382(5) Uani 1 1 d .
H22A H 0.3405 0.8793 0.5417 0.046 Uiso 1 1 calc R
C23 C 0.51837(18) 0.83784(18) 0.62075(16) 0.0265(4) Uani 1 1 d .
C24 C 0.60171(19) 0.78960(19) 0.54331(16) 0.0283(4) Uani 1 1 d .
C25 C 0.5515(2) 0.7796(2) 0.44819(19) 0.0402(5) Uani 1 1 d .
H25A H 0.4621 0.8043 0.4300 0.048 Uiso 1 1 calc R
C26 C 0.6370(3) 0.7323(3) 0.3813(2) 0.0494(6) Uani 1 1 d .
H26A H 0.6058 0.7253 0.3169 0.059 Uiso 1 1 calc R
C27 C 0.7675(3) 0.6960(3) 0.4106(2) 0.0458(5) Uani 1 1 d .
H27A H 0.8264 0.6639 0.3665 0.055 Uiso 1 1 calc R
C28 C 0.8115(2) 0.7075(2) 0.5066(2) 0.0395(5) Uani 1 1 d .
H28A H 0.9008 0.6818 0.5265 0.047 Uiso 1 1 calc R
O9 O 0.4922(3) 1.3277(3) 0.9316(2) 0.1072(10) Uani 1 1 d .
H9B H 0.5156 1.3791 0.8714 0.129 Uiso 1 1 d .
H9C H 0.5145 1.2486 0.9340 0.129 Uiso 1 1 d .
H2C H 0.5000 1.0000 1.0000 0.12(2) Uiso 1 2 d S
H8A H 0.5000 1.5000 0.5000 0.105(18) Uiso 1 2 d S

loop_
_atom_site_aniso_label
_atom_site_aniso_U_11
_atom_site_aniso_U_22
_atom_site_aniso_U_33
_atom_site_aniso_U_23
_atom_site_aniso_U_13
_atom_site_aniso_U_12
Cu 0.02391(13) 0.02632(13) 0.03108(13) -0.01530(10) 0.00144(9) -0.00667(9)
O1 0.0258(7) 0.0359(7) 0.0284(7) -0.0064(6) 0.0029(5) -0.0115(6)
O2 0.0187(6) 0.0442(8) 0.0324(7) -0.0104(6) 0.0044(5) -0.0096(6)
C1 0.0204(8) 0.0289(8) 0.0253(8) -0.0152(7) 0.0053(7) -0.0085(7)
C2 0.0211(8) 0.0301(8) 0.0242(8) -0.0135(7) 0.0025(7) -0.0108(7)
C3 0.0178(7) 0.0226(7) 0.0228(8) -0.0104(6) 0.0001(6) -0.0060(6)
C4 0.0214(8) 0.0264(8) 0.0265(8) -0.0126(7) -0.0034(7) -0.0052(7)
O3 0.0335(7) 0.0244(6) 0.0333(7) -0.0137(5) 0.0002(6) -0.0103(5)
O4 0.0617(10) 0.0365(7) 0.0267(7) -0.0170(6) -0.0001(7) -0.0131(7)
C5 0.0221(8) 0.0228(8) 0.0232(8) -0.0094(7) 0.0023(7) -0.0066(7)
C6 0.0220(8) 0.0256(8) 0.0282(8) -0.0083(7) 0.0068(7) -0.0089(7)
O5 0.0248(7) 0.0366(8) 0.0911(13) -0.0328(9) 0.0058(8) -0.0048(6)
O6 0.0249(7) 0.0435(8) 0.0540(9) -0.0283(7) -0.0076(6) -0.0042(6)
C7 0.0276(9) 0.0222(8) 0.0388(10) -0.0130(8) -0.0038(8) -0.0051(7)
C8 0.0289(10) 0.0233(8) 0.0391(10) -0.0052(8) -0.0021(8) -0.0052(7)
O7 0.0364(9) 0.0767(13) 0.0536(10) -0.0250(10) 0.0030(8) 0.0078(9)
O8 0.0354(8) 0.0431(8) 0.0475(9) -0.0186(7) -0.0140(7) 0.0022(7)
N1 0.0325(8) 0.0252(7) 0.0335(8) -0.0125(7) 0.0022(7) -0.0081(6)
N2 0.0270(8) 0.0324(8) 0.0353(8) -0.0180(7) 0.0045(7) -0.0098(7)
C9 0.0421(12) 0.0360(10) 0.0410(11) -0.0152(9) 0.0105(9) -0.0151(9)
C10 0.0659(16) 0.0413(12) 0.0365(11) -0.0143(10) 0.0136(11) -0.0284(12)
C11 0.0725(17) 0.0274(10) 0.0322(10) -0.0089(8) -0.0037(11) -0.0136(10)
C12 0.0480(12) 0.0277(9) 0.0349(10) -0.0151(8) -0.0093(9) -0.0022(9)
C13 0.0341(10) 0.0254(8) 0.0301(9) -0.0162(7) -0.0045(8) -0.0051(7)
C14 0.0279(9) 0.0312(9) 0.0379(10) -0.0214(8) -0.0017(8) -0.0059(8)
C15 0.0317(11) 0.0407(11) 0.0611(14) -0.0304(11) -0.0007(10) -0.0032(9)
C16 0.0285(11) 0.0700(17) 0.0752(17) -0.0500(15) 0.0150(11) -0.0151(11)
C17 0.0393(12) 0.0661(16) 0.0598(14) -0.0392(13) 0.0206(11) -0.0290(12)
C18 0.0389(11) 0.0445(11) 0.0443(11) -0.0211(10) 0.0086(10) -0.0210(10)
N3 0.0281(8) 0.0283(7) 0.0314(8) -0.0164(6) 0.0019(6) -0.0079(6)
N4 0.0305(8) 0.0307(8) 0.0301(8) -0.0175(7) 0.0061(7) -0.0104(7)
C19 0.0351(11) 0.0480(12) 0.0417(11) -0.0305(10) 0.0072(9) -0.0136(9)
C20 0.0377(11) 0.0509(13) 0.0495(12) -0.0328(11) 0.0122(10) -0.0125(10)
C21 0.0257(10) 0.0478(12) 0.0499(12) -0.0224(10) 0.0070(9) -0.0114(9)
C22 0.0314(10) 0.0485(12) 0.0363(10) -0.0190(9) 0.0005(9) -0.0157(9)
C23 0.0290(9) 0.0250(8) 0.0260(8) -0.0108(7) 0.0025(7) -0.0108(7)
C24 0.0354(10) 0.0265(8) 0.0252(8) -0.0112(7) 0.0041(8) -0.0142(8)
C25 0.0429(12) 0.0494(12) 0.0368(10) -0.0244(10) 0.0027(9) -0.0191(10)
C26 0.0635(16) 0.0641(15) 0.0388(11) -0.0342(12) 0.0090(11) -0.0284(13)
C27 0.0567(15) 0.0536(13) 0.0449(12) -0.0349(11) 0.0205(11) -0.0236(12)
C28 0.0400(11) 0.0418(11) 0.0437(11) -0.0245(10) 0.0120(9) -0.0156(9)
O9 0.132(3) 0.0868(18) 0.0762(16) -0.0288(14) 0.0351(17) -0.0165(17)

loop_
_atom_type_symbol
_atom_type_description
_atom_type_scat_dispersion_real
_atom_type_scat_dispersion_imag
_atom_type_scat_source
C C 0.0033 0.0016 'International Tables Vol C Tables 4.2.6.8 and 6.1.1.4'
H H 0.0000 0.0000 'International Tables Vol C Tables 4.2.6.8 and 6.1.1.4'
N N 0.0061 0.0033 'International Tables Vol C Tables 4.2.6.8 and 6.1.1.4'
O O 0.0106 0.0060 'International Tables Vol C Tables 4.2.6.8 and 6.1.1.4'
Cu Cu 0.3201 1.2651 'International Tables Vol C Tables 4.2.6.8 and 6.1.1.4'

loop_
_geom_angle_atom_site_label_1
_geom_angle_atom_site_label_2
_geom_angle_atom_site_label_3
_geom_angle
N3 Cu N2 172.27(6)
N3 Cu O3 92.31(7)
N2 Cu O3 95.38(7)
N3 Cu N4 80.19(7)
N2 Cu N4 93.17(7)
O3 Cu N4 153.52(6)
N3 Cu N1 98.14(8)
N2 Cu N1 79.25(8)
O3 Cu N1 104.23(6)
N4 Cu N1 101.97(7)
C1 O2 H2C 116.67(13)
O1 C1 O2 123.56(17)
O1 C1 C2 120.55(16)
O2 C1 C2 115.76(15)
C1 C2 C3 115.54(14)
C1 C2 H2A 108.4
C3 C2 H2A 108.4
C1 C2 H2B 108.4
C3 C2 H2B 108.4
H2A C2 H2B 107.5
C2 C3 C4 113.01(14)
C2 C3 C5 112.78(14)
C4 C3 C5 113.06(14)
C2 C3 H3A 105.7
C4 C3 H3A 105.7
C5 C3 H3A 105.7
O4 C4 O3 123.74(17)
O4 C4 C3 119.68(16)
O3 C4 C3 116.41(15)
C4 O3 Cu 110.00(11)
C6 C5 C7 113.42(15)
C6 C5 C3 109.01(14)
C7 C5 C3 112.26(15)
C6 C5 H5A 107.3
C7 C5 H5A 107.3
C3 C5 H5A 107.3
O5 C6 O6 122.70(18)
O5 C6 C5 122.92(18)
O6 C6 C5 114.35(15)
C6 O6 H6A 117.8
C8 C7 C5 113.53(16)
C8 C7 H7A 108.9
C5 C7 H7A 108.9
C8 C7 H7B 108.9
C5 C7 H7B 108.9
H7A C7 H7B 107.7
O7 C8 O8 124.5(2)
O7 C8 C7 119.5(2)
O8 C8 C7 115.92(19)
C8 O8 H8A 113.40(16)
C9 N1 C13 118.97(18)
C9 N1 Cu 129.05(15)
C13 N1 Cu 111.94(14)
C18 N2 C14 119.77(19)
C18 N2 Cu 122.45(15)
C14 N2 Cu 117.12(14)
N1 C9 C10 122.6(2)
N1 C9 H9A 118.7
C10 C9 H9A 118.7
C11 C10 C9 118.4(2)
C11 C10 H10A 120.8
C9 C10 H10A 120.8
C12 C11 C10 119.7(2)
C12 C11 H11A 120.2
C10 C11 H11A 120.2
C11 C12 C13 119.0(2)
C11 C12 H12A 120.5
C13 C12 H12A 120.5
N1 C13 C12 121.4(2)
N1 C13 C14 115.38(16)
C12 C13 C14 123.26(19)
N2 C14 C15 120.0(2)
N2 C14 C13 115.77(17)
C15 C14 C13 124.21(19)
C16 C15 C14 119.5(2)
C16 C15 H15A 120.3
C14 C15 H15A 120.3
C17 C16 C15 119.9(2)
C17 C16 H16A 120.1
C15 C16 H16A 120.1
C18 C17 C16 118.5(2)
C18 C17 H17A 120.8
C16 C17 H17A 120.8
N2 C18 C17 122.3(2)
N2 C18 H18A 118.8
C17 C18 H18A 118.8
C19 N3 C23 118.78(17)
C19 N3 Cu 124.60(14)
C23 N3 Cu 116.54(13)
C24 N4 C28 118.26(17)
C24 N4 Cu 113.05(12)
C28 N4 Cu 128.63(15)
N3 C19 C20 122.29(19)
N3 C19 H19A 118.9
C20 C19 H19A 118.9
C21 C20 C19 118.8(2)
C21 C20 H20A 120.6
C19 C20 H20A 120.6
C20 C21 C22 119.5(2)
C20 C21 H21A 120.3
C22 C21 H21A 120.3
C21 C22 C23 119.00(19)
C21 C22 H22A 120.5
C23 C22 H22A 120.5
N3 C23 C22 121.58(18)
N3 C23 C24 115.01(17)
C22 C23 C24 123.41(17)
N4 C24 C25 122.05(19)
N4 C24 C23 115.15(16)
C25 C24 C23 122.80(19)
C26 C25 C24 118.7(2)
C26 C25 H25A 120.6
C24 C25 H25A 120.6
C27 C26 C25 119.3(2)
C27 C26 H26A 120.4
C25 C26 H26A 120.4
C26 C27 C28 119.3(2)
C26 C27 H27A 120.4
C28 C27 H27A 120.4
N4 C28 C27 122.4(2)
N4 C28 H28A 118.8
C27 C28 H28A 118.8
H9B O9 H9C 107.8

loop_
_geom_bond_atom_site_label_1
_geom_bond_atom_site_label_2
_geom_bond_distance
Cu N3 1.9767(18)
Cu N2 1.9825(18)
Cu O3 2.0075(14)
Cu N4 2.0844(16)
Cu N1 2.1602(19)
O1 C1 1.238(2)
O2 C1 1.286(2)
O2 H2C 1.2298(14)
C1 C2 1.510(2)
C2 C3 1.534(2)
C2 H2A 0.9700
C2 H2B 0.9700
C3 C4 1.536(2)
C3 C5 1.541(2)
C3 H3A 0.9800
C4 O4 1.237(2)
C4 O3 1.274(2)
C5 C6 1.524(2)
C5 C7 1.532(3)
C5 H5A 0.9800
C6 O5 1.202(2)
C6 O6 1.316(2)
O6 H6A 0.8002
C7 C8 1.529(3)
C7 H7A 0.9700
C7 H7B 0.9700
C8 O7 1.227(3)
C8 O8 1.275(3)
O8 H8A 1.2455(16)
N1 C9 1.327(3)
N1 C13 1.346(3)
N2 C18 1.343(3)
N2 C14 1.355(3)
C9 C10 1.387(3)
C9 H9A 0.9300
C10 C11 1.374(4)
C10 H10A 0.9300
C11 C12 1.373(4)
C11 H11A 0.9300
C12 C13 1.391(3)
C12 H12A 0.9300
C13 C14 1.475(3)
C14 C15 1.394(3)
C15 C16 1.380(4)
C15 H15A 0.9300
C16 C17 1.376(4)
C16 H16A 0.9300
C17 C18 1.376(3)
C17 H17A 0.9300
C18 H18A 0.9300
N3 C19 1.344(3)
N3 C23 1.346(2)
N4 C24 1.341(3)
N4 C28 1.342(3)
C19 C20 1.377(3)
C19 H19A 0.9300
C20 C21 1.373(3)
C20 H20A 0.9300
C21 C22 1.381(3)
C21 H21A 0.9300
C22 C23 1.383(3)
C22 H22A 0.9300
C23 C24 1.478(3)
C24 C25 1.391(3)
C25 C26 1.381(3)
C25 H25A 0.9300
C26 C27 1.362(4)
C26 H26A 0.9300
C27 C28 1.382(3)
C27 H27A 0.9300
C28 H28A 0.9300
O9 H9B 0.8166
O9 H9C 0.8465
